data_7241073
loop_
_publ_author_name
'Wang, Zhichao'
'Li, Hanjie'
'Peng, Zhixing'
'Wang, Zaibin'
'Wang, Yanguang'
'Lu, Ping'

_publ_section_title
;
 Preparation and photophysical properties of quinazoline-based
 fluorophores
;
_journal_issue 51
_journal_name_full 'RSC Advances'
_journal_page_first 30297
_journal_page_last 30303
_journal_paper_doi 10.1039/D0RA05701K
_journal_volume 10
_journal_year 2020
_chemical_formula_moiety 'C34 H21 F6 N3'
_chemical_formula_sum 'C34 H21 F6 N3'
_chemical_formula_weight 585.54
_space_group_crystal_system triclinic
_space_group_IT_number 2
_space_group_name_Hall '-P 1'
_space_group_name_H-M_alt 'P -1'
_atom_sites_solution_hydrogens geom
_audit_creation_date 2019-03-26
_audit_creation_method
;
Olex2 1.2
(compiled 2018.05.29 svn.r3508 for OlexSys, GUI svn.r5506)
;
_audit_update_record
;
2019-10-28 deposited with the CCDC.	2020-08-10 downloaded from the CCDC.
;
_cell_angle_alpha 92.321(11)
_cell_angle_beta 107.307(12)
_cell_angle_gamma 92.887(13)
_cell_formula_units_Z 2
_cell_length_a 9.459(3)
_cell_length_b 12.647(3)
_cell_length_c 13.633(3)
_cell_measurement_reflns_used 9981
_cell_measurement_temperature 170(2)
_cell_measurement_theta_max 26.36
_cell_measurement_theta_min 2.26
_cell_volume 1552.4(7)
_computing_cell_refinement 'SAINT V8.38A (?, 2016)'
_computing_data_reduction 'SAINT V8.38A (?, 2016)'
_computing_molecular_graphics 'Olex2 (Dolomanov et al., 2009)'
_computing_publication_material 'Olex2 (Dolomanov et al., 2009)'
_computing_structure_refinement 'ShelXL (Sheldrick, 2015)'
_computing_structure_solution 'SHELXT 2014/5 (Sheldrick, 2014)'
_diffrn_ambient_temperature 170.0
_diffrn_measured_fraction_theta_full 0.996
_diffrn_measured_fraction_theta_max 0.991
_diffrn_measurement_device_type 'Bruker APEX-II CCD'
_diffrn_measurement_method '\f and \w scans'
_diffrn_radiation_type MoK\a
_diffrn_radiation_wavelength 0.71073
_diffrn_reflns_av_R_equivalents 0.0227
_diffrn_reflns_av_unetI/netI 0.0265
_diffrn_reflns_Laue_measured_fraction_full 0.996
_diffrn_reflns_Laue_measured_fraction_max 0.991
_diffrn_reflns_limit_h_max 11
_diffrn_reflns_limit_h_min -11
_diffrn_reflns_limit_k_max 15
_diffrn_reflns_limit_k_min -15
_diffrn_reflns_limit_l_max 16
_diffrn_reflns_limit_l_min -16
_diffrn_reflns_number 17779
_diffrn_reflns_point_group_measured_fraction_full 0.996
_diffrn_reflns_point_group_measured_fraction_max 0.991
_diffrn_reflns_theta_full 25.242
_diffrn_reflns_theta_max 26.420
_diffrn_reflns_theta_min 2.260
_diffrn_standards_number 0
_exptl_absorpt_coefficient_mu 0.099
_exptl_absorpt_correction_T_max 0.7454
_exptl_absorpt_correction_T_min 0.7185
_exptl_absorpt_correction_type multi-scan
_exptl_absorpt_process_details
;
SADABS-2016/2 (Bruker,2016/2) was used for absorption correction.
wR2(int) was 0.0821 before and 0.0351 after correction.
The Ratio of minimum to maximum transmission is 0.9639.
The \l/2 correction factor is Not present.
;
_exptl_crystal_colour yellow
_exptl_crystal_colour_primary yellow
_exptl_crystal_density_diffrn 1.253
_exptl_crystal_description block
_exptl_crystal_F_000 600
_exptl_crystal_size_max 0.532
_exptl_crystal_size_mid 0.237
_exptl_crystal_size_min 0.195
_refine_diff_density_max 0.758
_refine_diff_density_min -0.600
_refine_diff_density_rms 0.052
_refine_ls_extinction_method none
_refine_ls_goodness_of_fit_ref 1.064
_refine_ls_hydrogen_treatment constr
_refine_ls_matrix_type full
_refine_ls_number_parameters 388
_refine_ls_number_reflns 6324
_refine_ls_number_restraints 0
_refine_ls_restrained_S_all 1.064
_refine_ls_R_factor_all 0.0678
_refine_ls_R_factor_gt 0.0622
_refine_ls_shift/su_max 0.000
_refine_ls_shift/su_mean 0.000
_refine_ls_structure_factor_coef Fsqd
_refine_ls_weighting_details 'w=1/[\s^2^(Fo^2^)+(0.0885P)^2^+1.0243P] where P=(Fo^2^+2Fc^2^)/3'
_refine_ls_weighting_scheme calc
_refine_ls_wR_factor_gt 0.1738
_refine_ls_wR_factor_ref 0.1796
_reflns_Friedel_coverage 0.000
_reflns_number_gt 5569
_reflns_number_total 6324
_reflns_threshold_expression 'I > 2\s(I)'
_cod_data_source_file d0ra05701k2.cif
_cod_data_source_block 190326_wzc_4328_0m_sq
_cod_depositor_comments 'Adding full bibliography for 7241071--7241074.cif.'
_cod_original_cell_volume 1552.5(7)
_cod_database_code 7241073
_shelx_shelxl_version_number 2016/6
_shelx_space_group_comment
;
The symmetry employed for this shelxl refinement is uniquely defined
by the following loop, which should always be used as a source of
symmetry information in preference to the above space-group names.
They are only intended as comments.
;
_shelx_estimated_absorpt_t_max 0.981
_shelx_estimated_absorpt_t_min 0.949
_olex2_refinement_description
;
1. Fixed Uiso
 At 1.2 times of:
  All C(H) groups
2.a Aromatic/amide H refined with riding coordinates:
 C1(H1), C2(H2), C3(H3), C4(H4), C10(H10), C11(H11), C13(H13), C14(H14),
 C16(H16), C18(H18), C20(H20), C24(H24), C25(H25), C26(H26), C27(H27), C28(H28),
  C30(H30), C31(H31), C32(H32), C33(H33), C34(H34)
;
_olex2_submission_special_instructions 'No special instructions were received'

loop_
_space_group_symop_operation_xyz
'x, y, z'
'-x, -y, -z'

loop_
_atom_site_label
_atom_site_type_symbol
_atom_site_fract_x
_atom_site_fract_y
_atom_site_fract_z
_atom_site_U_iso_or_equiv
_atom_site_adp_type
_atom_site_occupancy
_atom_site_site_symmetry_order
_atom_site_calc_flag
_atom_site_refinement_flags_posn
_atom_site_refinement_flags_adp
_atom_site_refinement_flags_occupancy
_atom_site_disorder_assembly
_atom_site_disorder_group
F1 F 0.5585(4) 0.2577(3) 0.91754(15) 0.1585(15) Uani 1 1 d . . . . .
F2 F 0.5534(3) 0.1006(2) 0.95837(19) 0.1338(12) Uani 1 1 d . . . . .
F3 F 0.7341(2) 0.20142(17) 1.03027(11) 0.0819(6) Uani 1 1 d . . . . .
F4 F 1.14123(19) 0.0924(3) 0.77829(18) 0.1232(10) Uani 1 1 d . . . . .
F5 F 1.13866(19) 0.0640(2) 0.93029(13) 0.1037(8) Uani 1 1 d . . . . .
F6 F 1.0667(3) -0.0529(2) 0.8115(2) 0.1408(12) Uani 1 1 d . . . . .
N1 N 0.66513(15) 0.10057(11) 0.49844(11) 0.0260(3) Uani 1 1 d . . . . .
N2 N 0.45597(15) 0.15431(11) 0.54853(11) 0.0257(3) Uani 1 1 d . . . . .
N3 N -0.16349(17) 0.35734(13) 0.42308(12) 0.0333(4) Uani 1 1 d . . . . .
C1 C 0.6528(2) 0.08314(15) 0.32056(14) 0.0320(4) Uani 1 1 d . . . . .
H1 H 0.751081 0.060541 0.339241 0.038 Uiso 1 1 calc R . . . .
C2 C 0.5759(2) 0.08982(16) 0.21933(15) 0.0364(4) Uani 1 1 d . . . . .
H2 H 0.621189 0.071991 0.167856 0.044 Uiso 1 1 calc R . . . .
C3 C 0.4296(2) 0.12300(16) 0.19026(15) 0.0364(4) Uani 1 1 d . . . . .
H3 H 0.377097 0.126916 0.119429 0.044 Uiso 1 1 calc R . . . .
C4 C 0.3629(2) 0.14954(14) 0.26330(14) 0.0313(4) Uani 1 1 d . . . . .
H4 H 0.264116 0.171243 0.242895 0.038 Uiso 1 1 calc R . . . .
C5 C 0.44019(18) 0.14483(13) 0.36917(13) 0.0257(3) Uani 1 1 d . . . . .
C6 C 0.58642(18) 0.10983(13) 0.39796(13) 0.0260(3) Uani 1 1 d . . . . .
C7 C 0.59633(18) 0.12251(12) 0.56712(13) 0.0245(3) Uani 1 1 d . . . . .
C8 C 0.38043(18) 0.16846(13) 0.45190(13) 0.0252(3) Uani 1 1 d . . . . .
C9 C 0.23334(18) 0.21198(13) 0.43600(13) 0.0261(3) Uani 1 1 d . . . . .
C10 C 0.19302(19) 0.29991(14) 0.37797(14) 0.0289(4) Uani 1 1 d . . . . .
H10 H 0.256130 0.327776 0.341231 0.035 Uiso 1 1 calc R . . . .
C11 C 0.06237(19) 0.34734(14) 0.37299(14) 0.0297(4) Uani 1 1 d . . . . .
H11 H 0.037823 0.408105 0.334161 0.036 Uiso 1 1 calc R . . . .
C12 C -0.03315(18) 0.30644(14) 0.42459(14) 0.0285(4) Uani 1 1 d . . . . .
C13 C 0.00382(19) 0.21561(15) 0.47924(15) 0.0321(4) Uani 1 1 d . . . . .
H13 H -0.062708 0.184481 0.511748 0.038 Uiso 1 1 calc R . . . .
C14 C 0.13659(19) 0.17065(14) 0.48639(14) 0.0303(4) Uani 1 1 d . . . . .
H14 H 0.162104 0.110690 0.526261 0.036 Uiso 1 1 calc R . . . .
C15 C 0.68220(18) 0.11673(13) 0.67734(13) 0.0265(4) Uani 1 1 d . . . . .
C16 C 0.6211(2) 0.14618(14) 0.75473(14) 0.0300(4) Uani 1 1 d . . . . .
H16 H 0.521663 0.166373 0.737289 0.036 Uiso 1 1 calc R . . . .
C17 C 0.7052(2) 0.14608(15) 0.85729(14) 0.0355(4) Uani 1 1 d . . . . .
C18 C 0.8498(2) 0.11631(17) 0.88475(15) 0.0405(5) Uani 1 1 d . . . . .
H18 H 0.906973 0.116594 0.955061 0.049 Uiso 1 1 calc R . . . .
C19 C 0.9097(2) 0.08585(18) 0.80681(16) 0.0408(5) Uani 1 1 d . . . . .
C20 C 0.8272(2) 0.08584(15) 0.70433(14) 0.0321(4) Uani 1 1 d . . . . .
H20 H 0.869653 0.064684 0.652231 0.039 Uiso 1 1 calc R . . . .
C21 C 0.6373(3) 0.1779(2) 0.93918(16) 0.0472(5) Uani 1 1 d . . . . .
C22 C 1.0644(3) 0.0509(3) 0.83311(19) 0.0663(8) Uani 1 1 d . . . . .
C23 C -0.22954(19) 0.41961(15) 0.33816(15) 0.0327(4) Uani 1 1 d . . . . .
C24 C -0.2726(3) 0.37355(19) 0.23901(17) 0.0498(6) Uani 1 1 d . . . . .
H24 H -0.258719 0.300728 0.227588 0.060 Uiso 1 1 calc R . . . .
C25 C -0.3358(3) 0.4337(2) 0.1566(2) 0.0680(8) Uani 1 1 d . . . . .
H25 H -0.364468 0.402050 0.088607 0.082 Uiso 1 1 calc R . . . .
C26 C -0.3577(3) 0.5393(2) 0.1725(2) 0.0637(7) Uani 1 1 d . . . . .
H26 H -0.401956 0.580048 0.115657 0.076 Uiso 1 1 calc R . . . .
C27 C -0.3150(2) 0.58537(18) 0.27095(18) 0.0456(5) Uani 1 1 d . . . . .
H27 H -0.330103 0.658028 0.282077 0.055 Uiso 1 1 calc R . . . .
C28 C -0.2502(2) 0.52599(15) 0.35388(16) 0.0347(4) Uani 1 1 d . . . . .
H28 H -0.219895 0.558252 0.421663 0.042 Uiso 1 1 calc R . . . .
C29 C -0.2113(2) 0.36783(14) 0.51195(15) 0.0309(4) Uani 1 1 d . . . . .
C30 C -0.3607(2) 0.38327(15) 0.50029(17) 0.0368(4) Uani 1 1 d . . . . .
H30 H -0.429095 0.383184 0.433235 0.044 Uiso 1 1 calc R . . . .
C31 C -0.4095(2) 0.39860(16) 0.5853(2) 0.0450(5) Uani 1 1 d . . . . .
H31 H -0.511008 0.409902 0.576077 0.054 Uiso 1 1 calc R . . . .
C32 C -0.3126(3) 0.39774(17) 0.6836(2) 0.0494(6) Uani 1 1 d . . . . .
H32 H -0.346618 0.408944 0.741874 0.059 Uiso 1 1 calc R . . . .
C33 C -0.1648(3) 0.38027(17) 0.69596(17) 0.0439(5) Uani 1 1 d . . . . .
H33 H -0.097647 0.378219 0.763258 0.053 Uiso 1 1 calc R . . . .
C34 C -0.1140(2) 0.36578(15) 0.61110(16) 0.0368(4) Uani 1 1 d . . . . .
H34 H -0.012382 0.354394 0.620656 0.044 Uiso 1 1 calc R . . . .

loop_
_atom_site_aniso_label
_atom_site_aniso_U_11
_atom_site_aniso_U_22
_atom_site_aniso_U_33
_atom_site_aniso_U_23
_atom_site_aniso_U_13
_atom_site_aniso_U_12
F1 0.239(3) 0.221(3) 0.0578(11) 0.0520(14) 0.0748(16) 0.195(3)
F2 0.164(2) 0.156(2) 0.1126(17) -0.0678(16) 0.1128(18) -0.0738(19)
F3 0.0846(12) 0.1231(16) 0.0361(8) -0.0182(8) 0.0155(8) 0.0221(11)
F4 0.0439(9) 0.239(3) 0.1038(16) 0.0741(18) 0.0331(10) 0.0521(13)
F5 0.0500(9) 0.202(2) 0.0487(9) 0.0032(12) -0.0073(7) 0.0476(12)
F6 0.0827(15) 0.127(2) 0.187(3) -0.0184(19) -0.0062(16) 0.0726(15)
N1 0.0242(7) 0.0277(7) 0.0272(7) 0.0025(5) 0.0088(6) 0.0041(5)
N2 0.0243(7) 0.0257(7) 0.0283(7) 0.0035(5) 0.0093(6) 0.0037(5)
N3 0.0271(7) 0.0381(8) 0.0372(9) 0.0056(7) 0.0114(6) 0.0121(6)
C1 0.0290(9) 0.0372(10) 0.0326(9) 0.0024(7) 0.0127(7) 0.0064(7)
C2 0.0401(10) 0.0427(10) 0.0310(9) 0.0011(8) 0.0171(8) 0.0062(8)
C3 0.0414(10) 0.0409(10) 0.0261(9) 0.0039(7) 0.0081(8) 0.0072(8)
C4 0.0320(9) 0.0322(9) 0.0292(9) 0.0039(7) 0.0075(7) 0.0068(7)
C5 0.0257(8) 0.0235(8) 0.0284(9) 0.0027(6) 0.0085(7) 0.0028(6)
C6 0.0262(8) 0.0247(8) 0.0282(8) 0.0020(6) 0.0097(7) 0.0023(6)
C7 0.0243(8) 0.0222(7) 0.0279(8) 0.0029(6) 0.0090(7) 0.0027(6)
C8 0.0243(8) 0.0223(8) 0.0295(8) 0.0030(6) 0.0089(7) 0.0019(6)
C9 0.0239(8) 0.0275(8) 0.0276(8) 0.0014(6) 0.0079(6) 0.0049(6)
C10 0.0286(8) 0.0292(9) 0.0319(9) 0.0046(7) 0.0128(7) 0.0047(7)
C11 0.0311(9) 0.0274(8) 0.0321(9) 0.0061(7) 0.0104(7) 0.0074(7)
C12 0.0236(8) 0.0298(9) 0.0325(9) 0.0008(7) 0.0084(7) 0.0063(6)
C13 0.0264(8) 0.0350(9) 0.0383(10) 0.0078(7) 0.0140(7) 0.0042(7)
C14 0.0272(8) 0.0303(9) 0.0351(9) 0.0084(7) 0.0101(7) 0.0063(7)
C15 0.0280(8) 0.0237(8) 0.0282(9) 0.0046(6) 0.0085(7) 0.0040(6)
C16 0.0312(9) 0.0297(9) 0.0306(9) 0.0036(7) 0.0106(7) 0.0075(7)
C17 0.0431(10) 0.0348(10) 0.0298(9) 0.0029(7) 0.0117(8) 0.0084(8)
C18 0.0411(11) 0.0515(12) 0.0263(9) 0.0041(8) 0.0047(8) 0.0111(9)
C19 0.0335(10) 0.0543(12) 0.0335(10) 0.0053(9) 0.0066(8) 0.0122(9)
C20 0.0296(9) 0.0388(10) 0.0297(9) 0.0046(7) 0.0102(7) 0.0086(7)
C21 0.0540(13) 0.0599(14) 0.0303(10) 0.0017(9) 0.0141(9) 0.0194(11)
C22 0.0412(13) 0.115(3) 0.0406(13) 0.0113(14) 0.0049(10) 0.0300(14)
C23 0.0238(8) 0.0371(10) 0.0374(10) 0.0040(8) 0.0081(7) 0.0095(7)
C24 0.0560(13) 0.0459(12) 0.0421(12) -0.0031(9) 0.0045(10) 0.0209(10)
C25 0.0827(19) 0.0751(18) 0.0376(12) -0.0007(12) -0.0002(12) 0.0379(15)
C26 0.0730(17) 0.0731(18) 0.0476(14) 0.0205(12) 0.0139(12) 0.0419(14)
C27 0.0453(11) 0.0422(11) 0.0567(13) 0.0138(10) 0.0225(10) 0.0197(9)
C28 0.0273(8) 0.0363(10) 0.0431(11) 0.0034(8) 0.0139(8) 0.0063(7)
C29 0.0297(9) 0.0245(8) 0.0416(10) 0.0024(7) 0.0154(8) 0.0030(6)
C30 0.0318(9) 0.0279(9) 0.0557(12) 0.0048(8) 0.0198(9) 0.0050(7)
C31 0.0441(11) 0.0319(10) 0.0723(15) 0.0078(10) 0.0360(11) 0.0081(8)
C32 0.0669(15) 0.0344(10) 0.0635(15) 0.0038(10) 0.0446(13) 0.0054(10)
C33 0.0571(13) 0.0368(10) 0.0420(11) 0.0019(8) 0.0218(10) -0.0006(9)
C34 0.0348(9) 0.0341(10) 0.0438(11) 0.0020(8) 0.0158(8) -0.0002(7)

loop_
_atom_type_symbol
_atom_type_description
_atom_type_scat_dispersion_real
_atom_type_scat_dispersion_imag
_atom_type_scat_source
C C 0.0033 0.0016 'International Tables Vol C Tables 4.2.6.8 and 6.1.1.4'
H H 0.0000 0.0000 'International Tables Vol C Tables 4.2.6.8 and 6.1.1.4'
F F 0.0171 0.0103 'International Tables Vol C Tables 4.2.6.8 and 6.1.1.4'
N N 0.0061 0.0033 'International Tables Vol C Tables 4.2.6.8 and 6.1.1.4'

loop_
_geom_angle_atom_site_label_1
_geom_angle_atom_site_label_2
_geom_angle_atom_site_label_3
_geom_angle
_geom_angle_site_symmetry_1
_geom_angle_site_symmetry_3
_geom_angle_publ_flag
C7 N1 C6 116.37(14) . . ?
C8 N2 C7 117.47(14) . . ?
C12 N3 C23 118.75(15) . . ?
C12 N3 C29 121.62(15) . . ?
C29 N3 C23 118.16(14) . . ?
C2 C1 H1 119.9 . . ?
C2 C1 C6 120.13(17) . . ?
C6 C1 H1 119.9 . . ?
C1 C2 H2 119.7 . . ?
C1 C2 C3 120.64(17) . . ?
C3 C2 H2 119.7 . . ?
C2 C3 H3 119.7 . . ?
C4 C3 C2 120.51(17) . . ?
C4 C3 H3 119.7 . . ?
C3 C4 H4 119.8 . . ?
C3 C4 C5 120.34(17) . . ?
C5 C4 H4 119.8 . . ?
C4 C5 C6 118.93(16) . . ?
C4 C5 C8 125.12(16) . . ?
C6 C5 C8 115.89(15) . . ?
N1 C6 C1 118.78(15) . . ?
N1 C6 C5 121.78(15) . . ?
C1 C6 C5 119.44(16) . . ?
N1 C7 N2 126.98(15) . . ?
N1 C7 C15 117.16(15) . . ?
N2 C7 C15 115.80(14) . . ?
N2 C8 C5 121.39(15) . . ?
N2 C8 C9 115.72(15) . . ?
C5 C8 C9 122.88(15) . . ?
C10 C9 C8 121.49(15) . . ?
C14 C9 C8 120.01(15) . . ?
C14 C9 C10 118.29(15) . . ?
C9 C10 H10 119.5 . . ?
C11 C10 C9 121.07(16) . . ?
C11 C10 H10 119.5 . . ?
C10 C11 H11 119.8 . . ?
C10 C11 C12 120.37(16) . . ?
C12 C11 H11 119.8 . . ?
C11 C12 N3 120.42(16) . . ?
C11 C12 C13 118.70(15) . . ?
C13 C12 N3 120.86(16) . . ?
C12 C13 H13 119.8 . . ?
C14 C13 C12 120.50(16) . . ?
C14 C13 H13 119.8 . . ?
C9 C14 H14 119.5 . . ?
C13 C14 C9 120.96(16) . . ?
C13 C14 H14 119.5 . . ?
C16 C15 C7 120.63(15) . . ?
C20 C15 C7 120.17(15) . . ?
C20 C15 C16 119.15(16) . . ?
C15 C16 H16 119.9 . . ?
C17 C16 C15 120.12(17) . . ?
C17 C16 H16 119.9 . . ?
C16 C17 C21 119.23(18) . . ?
C18 C17 C16 121.09(18) . . ?
C18 C17 C21 119.68(18) . . ?
C17 C18 H18 120.8 . . ?
C17 C18 C19 118.45(18) . . ?
C19 C18 H18 120.8 . . ?
C18 C19 C22 120.21(19) . . ?
C20 C19 C18 121.02(18) . . ?
C20 C19 C22 118.76(19) . . ?
C15 C20 H20 119.9 . . ?
C19 C20 C15 120.16(17) . . ?
C19 C20 H20 119.9 . . ?
F1 C21 F2 107.5(3) . . ?
F1 C21 F3 106.4(2) . . ?
F1 C21 C17 113.25(19) . . ?
F2 C21 F3 102.3(2) . . ?
F2 C21 C17 112.4(2) . . ?
F3 C21 C17 114.2(2) . . ?
F4 C22 F5 109.8(3) . . ?
F4 C22 F6 102.4(3) . . ?
F4 C22 C19 113.3(2) . . ?
F5 C22 F6 104.1(3) . . ?
F5 C22 C19 114.4(2) . . ?
F6 C22 C19 111.9(3) . . ?
C24 C23 N3 119.77(18) . . ?
C24 C23 C28 119.52(18) . . ?
C28 C23 N3 120.71(18) . . ?
C23 C24 H24 120.0 . . ?
C25 C24 C23 119.9(2) . . ?
C25 C24 H24 120.0 . . ?
C24 C25 H25 119.8 . . ?
C26 C25 C24 120.5(2) . . ?
C26 C25 H25 119.8 . . ?
C25 C26 H26 120.1 . . ?
C27 C26 C25 119.8(2) . . ?
C27 C26 H26 120.1 . . ?
C26 C27 H27 119.9 . . ?
C26 C27 C28 120.1(2) . . ?
C28 C27 H27 119.9 . . ?
C23 C28 H28 119.9 . . ?
C27 C28 C23 120.2(2) . . ?
C27 C28 H28 119.9 . . ?
C30 C29 N3 119.15(17) . . ?
C34 C29 N3 122.29(16) . . ?
C34 C29 C30 118.55(18) . . ?
C29 C30 H30 119.7 . . ?
C31 C30 C29 120.6(2) . . ?
C31 C30 H30 119.7 . . ?
C30 C31 H31 119.6 . . ?
C30 C31 C32 120.8(2) . . ?
C32 C31 H31 119.6 . . ?
C31 C32 H32 120.5 . . ?
C31 C32 C33 119.0(2) . . ?
C33 C32 H32 120.5 . . ?
C32 C33 H33 119.6 . . ?
C34 C33 C32 120.7(2) . . ?
C34 C33 H33 119.6 . . ?
C29 C34 H34 119.9 . . ?
C33 C34 C29 120.29(19) . . ?
C33 C34 H34 119.9 . . ?

loop_
_geom_bond_atom_site_label_1
_geom_bond_atom_site_label_2
_geom_bond_distance
_geom_bond_site_symmetry_2
_geom_bond_publ_flag
F1 C21 1.277(3) . ?
F2 C21 1.311(3) . ?
F3 C21 1.317(3) . ?
F4 C22 1.296(4) . ?
F5 C22 1.301(3) . ?
F6 C22 1.336(4) . ?
N1 C6 1.364(2) . ?
N1 C7 1.318(2) . ?
N2 C7 1.360(2) . ?
N2 C8 1.323(2) . ?
N3 C12 1.415(2) . ?
N3 C23 1.430(2) . ?
N3 C29 1.418(2) . ?
C1 H1 0.9500 . ?
C1 C2 1.363(3) . ?
C1 C6 1.417(2) . ?
C2 H2 0.9500 . ?
C2 C3 1.412(3) . ?
C3 H3 0.9500 . ?
C3 C4 1.368(3) . ?
C4 H4 0.9500 . ?
C4 C5 1.416(2) . ?
C5 C6 1.420(2) . ?
C5 C8 1.432(2) . ?
C7 C15 1.487(2) . ?
C8 C9 1.481(2) . ?
C9 C10 1.394(2) . ?
C9 C14 1.392(2) . ?
C10 H10 0.9500 . ?
C10 C11 1.386(2) . ?
C11 H11 0.9500 . ?
C11 C12 1.393(2) . ?
C12 C13 1.397(2) . ?
C13 H13 0.9500 . ?
C13 C14 1.383(2) . ?
C14 H14 0.9500 . ?
C15 C16 1.392(2) . ?
C15 C20 1.391(2) . ?
C16 H16 0.9500 . ?
C16 C17 1.388(3) . ?
C17 C18 1.383(3) . ?
C17 C21 1.496(3) . ?
C18 H18 0.9500 . ?
C18 C19 1.395(3) . ?
C19 C20 1.383(3) . ?
C19 C22 1.494(3) . ?
C20 H20 0.9500 . ?
C23 C24 1.384(3) . ?
C23 C28 1.387(3) . ?
C24 H24 0.9500 . ?
C24 C25 1.383(3) . ?
C25 H25 0.9500 . ?
C25 C26 1.380(4) . ?
C26 H26 0.9500 . ?
C26 C27 1.377(4) . ?
C27 H27 0.9500 . ?
C27 C28 1.386(3) . ?
C28 H28 0.9500 . ?
C29 C30 1.398(3) . ?
C29 C34 1.393(3) . ?
C30 H30 0.9500 . ?
C30 C31 1.379(3) . ?
C31 H31 0.9500 . ?
C31 C32 1.381(4) . ?
C32 H32 0.9500 . ?
C32 C33 1.388(3) . ?
C33 H33 0.9500 . ?
C33 C34 1.388(3) . ?
C34 H34 0.9500 . ?
